data_7239598
loop_
_publ_author_name
'Dufaye, Maxime'
'Duval, Sylvain'
'Stoclet, Gregory'
'Loiseau, Thierry'

_publ_section_title
;
 Influence of pH on CeIV-[AsIIIW9O33]9&#x2212; association for the
 formation of hexanuclear cerium(iv) oxo-hydroxo-clusters stabilized by
 trivacant polyanions
;
_journal_issue 2
_journal_name_full CrystEngComm
_journal_page_first 371
_journal_page_last 380
_journal_paper_doi 10.1039/C9CE01663E
_journal_volume 22
_journal_year 2020
_chemical_formula_moiety 'C9 H9 As Ce6 Na6 O81 W9, 2.38(O2)'
_chemical_formula_sum 'C9 H9 As Ce6 Na6 O85.75 W9'
_chemical_formula_weight 4197.39
_space_group_crystal_system triclinic
_space_group_IT_number 2
_space_group_name_Hall '-P 1'
_space_group_name_H-M_alt 'P -1'
_atom_sites_solution_hydrogens geom
_audit_creation_date 2019-09-20
_audit_creation_method
;
Olex2 1.2
(compiled 2018.05.29 svn.r3508 for OlexSys, GUI svn.r5506)
;
_audit_update_record
;
2019-11-26 deposited with the CCDC.	2019-11-27 downloaded from the CCDC.
;
_cell_angle_alpha 90.152(3)
_cell_angle_beta 101.470(3)
_cell_angle_gamma 101.060(3)
_cell_formula_units_Z 2
_cell_length_a 11.9097(7)
_cell_length_b 15.2185(8)
_cell_length_c 21.8082(13)
_cell_measurement_reflns_used 1288
_cell_measurement_temperature 100.01
_cell_measurement_theta_max 13.52
_cell_measurement_theta_min 3.65
_cell_volume 3798.4(4)
_computing_molecular_graphics 'Olex2 (Dolomanov et al., 2009)'
_computing_publication_material 'Olex2 (Dolomanov et al., 2009)'
_computing_structure_refinement 'XL (Sheldrick, 2008)'
_diffrn_ambient_temperature 100.01
_diffrn_detector 'Bruker APEX2 area detector'
_diffrn_detector_area_resol_mean 7.9
_diffrn_detector_type 'CCD area detector'
_diffrn_measured_fraction_theta_full 0.990
_diffrn_measured_fraction_theta_max 0.985
_diffrn_measurement_device 'three-circle diffractometer'
_diffrn_measurement_device_type 'Bruker APEX-II CCD'
_diffrn_measurement_method '\f and \w scans'
_diffrn_radiation_monochromator 'mirror optics'
_diffrn_radiation_probe x-ray
_diffrn_radiation_type MoK\a
_diffrn_radiation_wavelength 0.71073
_diffrn_reflns_av_R_equivalents 0.0744
_diffrn_reflns_av_unetI/netI 0.0954
_diffrn_reflns_Laue_measured_fraction_full 0.990
_diffrn_reflns_Laue_measured_fraction_max 0.985
_diffrn_reflns_limit_h_max 14
_diffrn_reflns_limit_h_min -14
_diffrn_reflns_limit_k_max 18
_diffrn_reflns_limit_k_min -19
_diffrn_reflns_limit_l_max 27
_diffrn_reflns_limit_l_min -23
_diffrn_reflns_number 50492
_diffrn_reflns_point_group_measured_fraction_full 0.990
_diffrn_reflns_point_group_measured_fraction_max 0.985
_diffrn_reflns_theta_full 25.242
_diffrn_reflns_theta_max 26.408
_diffrn_reflns_theta_min 0.954
_diffrn_source 'microfocus sealed X-ray tube'
_diffrn_source_type 'Incoatec I\ms'
_diffrn_standards_number 0
_exptl_absorpt_coefficient_mu 17.682
_exptl_absorpt_correction_T_max 0.7437
_exptl_absorpt_correction_T_min 0.4800
_exptl_absorpt_correction_type multi-scan
_exptl_absorpt_process_details
'SADABS-2014/5 (Bruker,2014/5) was used for absorption correction. wR2(int) was 0.2000 before and 0.1065 after correction. The Ratio of minimum to maximum transmission is 0.6454. The \l/2 correction factor is Not present.'
_exptl_crystal_colour orange
_exptl_crystal_colour_primary orange
_exptl_crystal_density_diffrn 3.670
_exptl_crystal_description needle
_exptl_crystal_F_000 3724
_exptl_crystal_size_max 0.06
_exptl_crystal_size_mid 0.02
_exptl_crystal_size_min 0.01
_refine_diff_density_max 15.620
_refine_diff_density_min -3.334
_refine_diff_density_rms 0.679
_refine_ls_extinction_method none
_refine_ls_goodness_of_fit_ref 1.056
_refine_ls_hydrogen_treatment constr
_refine_ls_matrix_type full
_refine_ls_number_parameters 591
_refine_ls_number_reflns 15358
_refine_ls_number_restraints 0
_refine_ls_restrained_S_all 1.056
_refine_ls_R_factor_all 0.1101
_refine_ls_R_factor_gt 0.0709
_refine_ls_shift/su_max 0.001
_refine_ls_shift/su_mean 0.000
_refine_ls_structure_factor_coef Fsqd
_refine_ls_weighting_details 'w=1/[\s^2^(Fo^2^)+(0.0845P)^2^+327.7084P] where P=(Fo^2^+2Fc^2^)/3'
_refine_ls_weighting_scheme calc
_refine_ls_wR_factor_gt 0.1719
_refine_ls_wR_factor_ref 0.1991
_reflns_Friedel_coverage 0.000
_reflns_number_gt 10575
_reflns_number_total 15358
_reflns_threshold_expression 'I > 2\s(I)'
_cod_data_source_file c9ce01663e2.cif
_cod_data_source_block md07abis_sq
_cod_depositor_comments
;Adding full bibliography for 7239596--7239599.cif.

 Adding full bibliography for 7239596--7239599.cif.
;
_cod_database_code 7239598
_shelx_shelxl_version_number 2014/7
_shelx_space_group_comment
;
The symmetry employed for this shelxl refinement is uniquely defined
by the following loop, which should always be used as a source of
symmetry information in preference to the above space-group names.
They are only intended as comments.
;
_shelx_estimated_absorpt_t_max 0.843
_shelx_estimated_absorpt_t_min 0.417
_olex2_refinement_description
;
1. Fixed Uiso
 At 1.2 times of:
  All C(H) groups
2. Others
 Fixed Sof: OW3(0.5) OW8(0.5) OW18(0.75) OW11(0.5) OW17(0.5) OW29(0.75)
 OW21(0.75) OW4(0.5)
3.a Aromatic/amide H refined with riding coordinates:
 C5(H5), C2(H2), C3(H3), C1(H1), C4(H4), C6(H6), C7(H7), C9(H9), C8(H8)
;
_platon_squeeze_void_probe_radius 1.20
_olex2_submission_special_instructions 'No special instructions were received'

loop_
_space_group_symop_operation_xyz
'x, y, z'
'-x, -y, -z'

loop_
_atom_site_label
_atom_site_type_symbol
_atom_site_fract_x
_atom_site_fract_y
_atom_site_fract_z
_atom_site_U_iso_or_equiv
_atom_site_adp_type
_atom_site_occupancy
_atom_site_site_symmetry_order
_atom_site_calc_flag
_atom_site_refinement_flags_posn
_atom_site_refinement_flags_occupancy
W3 W 0.39052(8) 0.44633(6) 0.32435(4) 0.0066(2) Uani 1 1 d . .
W6 W 0.80095(8) 0.62726(6) 0.35999(4) 0.0063(2) Uani 1 1 d . .
W9 W 0.27772(8) 0.63651(6) 0.14244(4) 0.0077(2) Uani 1 1 d . .
W8 W 0.28009(8) 0.63779(6) 0.31110(4) 0.0070(2) Uani 1 1 d . .
W1 W 0.38874(8) 0.44507(6) 0.15331(4) 0.0070(2) Uani 1 1 d . .
W7 W 0.53035(8) 0.63293(6) 0.41415(4) 0.0070(2) Uani 1 1 d . .
W4 W 0.52641(8) 0.63044(6) 0.09255(4) 0.0074(2) Uani 1 1 d . .
W2 W 0.66585(8) 0.43961(6) 0.26865(4) 0.0063(2) Uani 1 1 d . .
W5 W 0.79874(8) 0.62584(6) 0.20495(4) 0.0067(2) Uani 1 1 d . .
Ce5 Ce 0.69646(11) 0.86573(8) 0.18300(6) 0.0073(3) Uani 1 1 d . .
Ce4 Ce 0.41428(11) 0.87168(8) 0.24141(6) 0.0064(3) Uani 1 1 d . .
Ce6 Ce 0.70027(11) 0.86805(8) 0.35932(6) 0.0075(3) Uani 1 1 d . .
Ce2 Ce 0.56498(11) 1.07564(8) 0.34420(6) 0.0075(3) Uani 1 1 d . .
Ce1 Ce 0.56259(11) 1.07499(8) 0.16772(6) 0.0079(3) Uani 1 1 d . .
Ce3 Ce 0.84058(12) 1.07168(9) 0.28577(6) 0.0095(3) Uani 1 1 d . .
As1 As 0.54176(19) 0.65258(14) 0.25499(10) 0.0036(4) Uani 1 1 d . .
O7 O 0.4560(14) 0.4971(11) 0.0880(8) 0.011(3) Uiso 1 1 d . .
O10 O 0.4596(15) 0.4980(11) 0.4044(8) 0.015(4) Uiso 1 1 d . .
O29 O 0.7814(13) 0.7406(10) 0.3544(7) 0.008(3) Uiso 1 1 d . .
O25 O 0.2394(13) 0.6065(10) 0.2225(7) 0.006(3) Uiso 1 1 d . .
O31 O 0.3475(13) 0.7475(10) 0.2955(7) 0.008(3) Uiso 1 1 d . .
O11 O 0.2629(13) 0.5043(10) 0.3214(7) 0.008(3) Uiso 1 1 d . .
O19 O 0.8847(13) 0.6373(10) 0.2916(7) 0.008(3) Uiso 1 1 d . .
O5 O 0.5425(14) 0.4312(11) 0.3144(7) 0.010(3) Uiso 1 1 d . .
O12 O 0.2609(13) 0.5041(10) 0.1269(7) 0.007(3) Uiso 1 1 d . .
O30 O 0.5810(14) 0.7478(11) 0.3918(7) 0.010(3) Uiso 1 1 d . .
O17 O 0.6664(14) 0.5923(11) 0.1364(7) 0.011(3) Uiso 1 1 d . .
O28 O 0.7780(14) 0.7412(11) 0.2065(8) 0.013(4) Uiso 1 1 d . .
O27 O 0.3654(14) 0.6483(10) 0.0751(7) 0.010(3) Uiso 1 1 d . .
O51 O 0.6020(14) 1.0323(11) 0.4518(8) 0.011(3) Uiso 1 1 d . .
O21 O 0.6709(13) 0.5956(10) 0.4037(7) 0.009(3) Uiso 1 1 d . .
O33 O 0.5778(14) 0.7421(11) 0.1263(8) 0.012(4) Uiso 1 1 d . .
O38 O 0.4830(14) 1.0170(11) 0.2474(7) 0.010(3) Uiso 1 1 d . .
O9 O 0.7703(13) 0.4933(10) 0.3411(7) 0.008(3) Uiso 1 1 d . .
O24 O 0.1455(14) 0.6498(11) 0.3242(8) 0.012(4) Uiso 1 1 d . .
O20 O 0.9145(14) 0.6317(10) 0.4235(7) 0.010(3) Uiso 1 1 d . .
O43 O 0.3589(13) 1.0350(10) 0.3542(7) 0.008(3) Uiso 1 1 d . .
O22 O 0.5575(13) 0.6461(10) 0.4949(7) 0.007(3) Uiso 1 1 d . .
O18 O 0.9111(14) 0.6285(11) 0.1671(8) 0.012(4) Uiso 1 1 d . .
O16 O 0.5530(15) 0.6392(12) 0.0167(8) 0.015(4) Uiso 1 1 d . .
O46 O 0.6819(15) 0.9091(11) 0.0758(8) 0.017(4) Uiso 1 1 d . .
O32 O 0.3446(13) 0.7497(10) 0.1711(7) 0.009(3) Uiso 1 1 d . .
O23 O 0.3667(14) 0.6461(11) 0.3966(8) 0.012(4) Uiso 1 1 d . .
O6 O 0.3484(13) 0.4299(10) 0.2353(7) 0.009(3) Uiso 1 1 d . .
O36 O 0.8255(14) 0.9069(11) 0.2843(8) 0.011(3) Uiso 1 1 d . .
O13 O 0.4610(14) 0.5964(11) 0.1865(8) 0.014(4) Uiso 1 1 d . .
O8 O 0.7738(14) 0.4933(11) 0.2195(8) 0.012(4) Uiso 1 1 d . .
O26 O 0.1418(15) 0.6466(11) 0.0985(8) 0.016(4) Uiso 1 1 d . .
O4 O 0.5448(12) 0.4290(10) 0.1968(7) 0.004(3) Uiso 1 1 d . .
O40 O 0.7206(14) 1.0171(11) 0.3449(8) 0.012(4) Uiso 1 1 d . .
O35 O 0.5106(14) 0.9129(11) 0.1546(8) 0.011(3) Uiso 1 1 d . .
O14 O 0.6596(12) 0.5974(9) 0.2663(7) 0.002(3) Uiso 1 1 d . .
O15 O 0.4612(12) 0.5997(10) 0.3084(7) 0.004(3) Uiso 1 1 d . .
O37 O 0.5118(13) 0.9145(10) 0.3479(7) 0.009(3) Uiso 1 1 d . .
O47 O 0.5970(16) 1.0323(12) 0.0677(8) 0.020(4) Uiso 1 1 d . .
O52 O 0.4603(14) 1.1921(11) 0.1931(7) 0.011(3) Uiso 1 1 d . .
O44 O 0.2614(13) 0.9139(10) 0.1606(7) 0.008(3) Uiso 1 1 d . .
O45 O 0.3493(14) 1.0331(11) 0.1175(8) 0.014(4) Uiso 1 1 d . .
O53 O 0.4650(14) 1.1925(10) 0.2977(7) 0.010(3) Uiso 1 1 d . .
O1 O 0.3316(13) 0.3401(10) 0.1199(7) 0.005(3) Uiso 1 1 d . .
O2 O 0.6953(14) 0.3335(11) 0.2709(8) 0.012(4) Uiso 1 1 d . .
O42 O 0.2663(14) 0.9129(11) 0.2926(8) 0.013(4) Uiso 1 1 d . .
O48 O 0.9001(14) 0.9150(11) 0.4212(8) 0.013(4) Uiso 1 1 d . .
OW30 O 0.5040(14) 1.1804(11) 0.0755(8) 0.012(4) Uiso 1 1 d . .
O50 O 0.6906(14) 0.9138(11) 0.4636(8) 0.014(4) Uiso 1 1 d . .
O39 O 0.7222(14) 1.0146(11) 0.2002(8) 0.013(4) Uiso 1 1 d . .
O41 O 0.6725(14) 1.1435(11) 0.2662(8) 0.013(4) Uiso 1 1 d . .
O3 O 0.3295(14) 0.3413(11) 0.3434(8) 0.014(4) Uiso 1 1 d . .
O55 O 0.8880(15) 1.1979(12) 0.2221(8) 0.019(4) Uiso 1 1 d . .
O59 O 0.7228(15) 1.1974(12) 0.3944(8) 0.018(4) Uiso 1 1 d . .
O54 O 0.7190(17) 1.1957(13) 0.1507(9) 0.024(4) Uiso 1 1 d . .
O34 O 0.5985(16) 0.8496(12) 0.2614(8) 0.020(4) Uiso 1 1 d . .
O58 O 0.8837(16) 1.2012(12) 0.3547(9) 0.023(4) Uiso 1 1 d . .
O49 O 0.9820(18) 1.0436(14) 0.3798(10) 0.031(5) Uiso 1 1 d . .
O56 O 1.0076(18) 1.0501(14) 0.2433(10) 0.031(5) Uiso 1 1 d . .
C5 C 0.645(2) 0.9749(16) 0.4840(11) 0.011(5) Uiso 1 1 d . .
H5 H 0.6449 0.9768 0.5275 0.013 Uiso 1 1 calc R .
OW20 O 0.896(2) 0.9028(15) 0.1591(11) 0.039(6) Uiso 1 1 d . .
OW19 O 0.5129(15) 1.1829(11) 0.4240(8) 0.015(4) Uiso 1 1 d . .
C2 C 0.266(2) 0.9740(17) 0.1224(12) 0.015(5) Uiso 1 1 d . .
H2 H 0.1960 0.9743 0.0929 0.018 Uiso 1 1 calc R .
C3 C 0.639(2) 0.9702(17) 0.0447(12) 0.017(5) Uiso 1 1 d . .
H3 H 0.6388 0.9701 0.0011 0.020 Uiso 1 1 calc R .
C1 C 0.272(2) 0.9735(16) 0.3323(11) 0.011(5) Uiso 1 1 d . .
H1 H 0.2031 0.9735 0.3480 0.013 Uiso 1 1 calc R .
C4 C 0.982(3) 0.985(2) 0.4183(15) 0.033(7) Uiso 1 1 d . .
H4 H 1.0507 0.9906 0.4501 0.040 Uiso 1 1 calc R .
C6 C 0.437(2) 1.2211(16) 0.2422(11) 0.012(5) Uiso 1 1 d . .
H6 H 0.3943 1.2684 0.2380 0.014 Uiso 1 1 calc R .
C7 C 0.822(2) 1.2298(19) 0.1753(13) 0.023(6) Uiso 1 1 d . .
H7 H 0.8565 1.2837 0.1586 0.028 Uiso 1 1 calc R .
C9 C 0.823(2) 1.2311(19) 0.3871(13) 0.024(6) Uiso 1 1 d . .
H9 H 0.8578 1.2867 0.4092 0.029 Uiso 1 1 calc R .
Na1 Na 0.3162(9) 0.1872(7) 0.0976(5) 0.020(2) Uani 1 1 d . .
Na3 Na 0.3296(9) 0.1910(6) 0.3636(5) 0.017(2) Uani 1 1 d . .
Na2 Na 0.1996(13) 0.3776(10) 0.0100(7) 0.054(4) Uani 1 1 d . .
OW2 O 0.2572(17) 0.2168(13) -0.0078(9) 0.025(4) Uiso 1 1 d . .
OW12 O 0.2638(19) 0.2152(15) 0.4548(10) 0.038(5) Uiso 1 1 d . .
OW1 O 0.127(3) 0.179(2) 0.1229(14) 0.066(8) Uiso 1 1 d . .
OW6 O 0.3308(15) 0.5615(11) -0.0496(8) 0.016(4) Uiso 1 1 d . .
OW24 O 0.7224(15) 1.3623(11) 0.4775(8) 0.015(4) Uiso 1 1 d . .
Na4 Na 0.1346(12) 0.4522(9) 0.2114(7) 0.045(4) Uani 1 1 d . .
Na6 Na 0.5947(12) 1.1557(15) 0.5556(7) 0.071(6) Uani 1 1 d . .
Na5 Na 1.0791(13) 1.2120(10) 0.3996(7) 0.051(4) Uani 1 1 d . .
OW26 O 0.942(4) 1.044(3) 0.092(2) 0.116(14) Uiso 1 1 d . .
OW27 O 1.0240(17) 0.8226(13) 0.3095(9) 0.025(4) Uiso 1 1 d . .
OW28 O 0.3992(16) 0.8391(12) 0.0363(9) 0.021(4) Uiso 1 1 d . .
OW9 O 0.3909(17) 0.6423(13) -0.0938(9) 0.027(5) Uiso 1 1 d . .
OW14 O 0.107(2) 0.2960(17) 0.2222(12) 0.049(6) Uiso 1 1 d . .
OW13 O 0.002(2) 0.4713(17) 0.2767(12) 0.047(6) Uiso 1 1 d . .
OW23 O 0.6171(16) 1.3599(12) 0.4350(9) 0.022(4) Uiso 1 1 d . .
OW5 O 0.257(2) 0.4661(17) -0.0238(12) 0.048(6) Uiso 1 1 d . .
OW3 O 0.055(4) 0.398(3) -0.058(2) 0.050(13) Uiso 0.5 1 d . P
OW8 O 0.282(3) 0.637(2) -0.0708(15) 0.009(7) Uiso 0.5 1 d . P
OW7 O 0.198(2) 0.6507(18) -0.0462(13) 0.057(7) Uiso 1 1 d . .
OW22 O 0.737(2) 0.5313(16) 0.5328(11) 0.044(6) Uiso 1 1 d . .
OW16 O 1.020(2) 1.2120(17) 0.5005(12) 0.050(7) Uiso 1 1 d . .
OW18 O 1.092(2) 1.3644(18) 0.3808(12) 0.028(6) Uiso 0.75 1 d . P
O57 O 1.137(2) 1.1554(17) 0.3060(12) 0.047(6) Uiso 1 1 d . .
C8 C 1.108(3) 1.094(2) 0.2629(16) 0.038(8) Uiso 1 1 d . .
H8 H 1.1688 1.0795 0.2443 0.045 Uiso 1 1 calc R .
OW11 O 0.305(5) 0.130(3) 0.425(2) 0.053(13) Uiso 0.5 1 d . P
OW17 O 1.200(3) 1.375(2) 0.4224(15) 0.010(7) Uiso 0.5 1 d . P
OW15 O -0.023(3) 0.464(3) 0.1228(19) 0.106(13) Uiso 1 1 d . .
OW25 O 0.844(2) 1.0706(18) 0.0730(12) 0.055(7) Uiso 1 1 d . .
OW29 O 0.436(3) 0.922(2) 0.0446(16) 0.054(9) Uiso 0.75 1 d . P
OW10 O 0.5252(17) 0.6339(13) -0.1252(9) 0.027(5) Uiso 1 1 d . .
OW21 O 0.668(3) 0.444(2) 0.4872(16) 0.054(9) Uiso 0.75 1 d . P
OW4 O 0.397(9) 0.402(7) -0.026(5) 0.13(3) Uiso 0.5 1 d . P

loop_
_atom_site_aniso_label
_atom_site_aniso_U_11
_atom_site_aniso_U_22
_atom_site_aniso_U_33
_atom_site_aniso_U_23
_atom_site_aniso_U_13
_atom_site_aniso_U_12
W3 0.0089(5) 0.0023(4) 0.0086(5) -0.0001(4) 0.0022(4) 0.0004(3)
W6 0.0092(5) 0.0042(4) 0.0050(4) -0.0012(4) 0.0005(4) 0.0015(3)
W9 0.0104(5) 0.0050(4) 0.0064(5) -0.0025(4) -0.0015(4) 0.0019(3)
W8 0.0085(5) 0.0044(4) 0.0088(5) 0.0000(4) 0.0039(4) 0.0010(3)
W1 0.0102(5) 0.0037(4) 0.0059(5) -0.0034(4) -0.0005(4) 0.0009(3)
W7 0.0119(5) 0.0050(4) 0.0046(5) -0.0006(4) 0.0029(4) 0.0014(3)
W4 0.0139(5) 0.0043(4) 0.0034(4) -0.0024(4) 0.0007(4) 0.0020(4)
W2 0.0085(5) 0.0041(4) 0.0066(5) -0.0016(4) 0.0014(4) 0.0018(3)
W5 0.0101(5) 0.0043(4) 0.0065(5) 0.0004(4) 0.0037(4) 0.0015(3)
Ce5 0.0118(7) 0.0033(6) 0.0060(6) -0.0018(5) -0.0004(5) 0.0016(5)
Ce4 0.0120(7) 0.0038(6) 0.0033(6) -0.0012(5) 0.0021(5) 0.0010(5)
Ce6 0.0126(7) 0.0021(6) 0.0084(7) -0.0003(5) 0.0040(5) 0.0007(5)
Ce2 0.0130(7) 0.0037(6) 0.0058(6) -0.0008(5) 0.0022(5) 0.0014(5)
Ce1 0.0126(7) 0.0030(6) 0.0081(7) -0.0021(5) 0.0024(5) 0.0013(5)
Ce3 0.0154(7) 0.0053(6) 0.0068(7) -0.0016(5) 0.0019(5) -0.0001(5)
As1 0.0063(11) 0.0038(11) 0.0007(10) 0.0001(9) 0.0012(9) 0.0011(8)
Na1 0.025(6) 0.013(5) 0.020(6) -0.008(4) -0.005(5) 0.007(4)
Na3 0.032(6) 0.006(5) 0.014(5) 0.001(4) 0.010(5) 0.000(4)
Na2 0.053(9) 0.054(10) 0.054(10) 0.008(8) 0.011(8) 0.006(7)
Na4 0.052(9) 0.027(7) 0.057(9) -0.007(7) 0.022(7) 0.001(6)
Na6 0.029(8) 0.158(18) 0.034(8) 0.046(10) 0.008(6) 0.033(9)
Na5 0.049(9) 0.050(9) 0.048(9) -0.015(7) -0.001(7) 0.006(7)

loop_
_atom_type_symbol
_atom_type_description
_atom_type_scat_dispersion_real
_atom_type_scat_dispersion_imag
_atom_type_scat_source
C C 0.0033 0.0016 'International Tables Vol C Tables 4.2.6.8 and 6.1.1.4'
H H 0.0000 0.0000 'International Tables Vol C Tables 4.2.6.8 and 6.1.1.4'
As As 0.0499 2.0058 'International Tables Vol C Tables 4.2.6.8 and 6.1.1.4'
Ce Ce -0.2486 2.6331 'International Tables Vol C Tables 4.2.6.8 and 6.1.1.4'
Na Na 0.0362 0.0249 'International Tables Vol C Tables 4.2.6.8 and 6.1.1.4'
O O 0.0106 0.0060 'International Tables Vol C Tables 4.2.6.8 and 6.1.1.4'
W W -0.8490 6.8722 'International Tables Vol C Tables 4.2.6.8 and 6.1.1.4'

loop_
_geom_angle_atom_site_label_1
_geom_angle_atom_site_label_2
_geom_angle_atom_site_label_3
_geom_angle
_geom_angle_site_symmetry_1
_geom_angle_site_symmetry_3
O10 W3 O11 90.7(7) . .
O10 W3 O5 88.4(7) . .
O10 W3 O6 161.1(7) . .
O10 W3 O15 74.6(6) . .
O10 W3 Na4 136.8(6) . .
O11 W3 O5 157.6(7) . .
O11 W3 O6 88.6(7) . .
O11 W3 O15 73.8(6) . .
O11 W3 Na4 46.0(5) . .
O5 W3 O15 84.3(6) . .
O5 W3 Na4 130.6(5) . .
O6 W3 O5 85.1(7) . .
O6 W3 O15 87.0(6) . .
O6 W3 Na4 45.5(5) . .
O15 W3 Na4 89.5(4) . .
O3 W3 O10 100.3(8) . .
O3 W3 O11 100.0(7) . .
O3 W3 O5 102.2(7) . .
O3 W3 O6 98.4(7) . .
O3 W3 O15 171.7(6) . .
O3 W3 Na4 89.9(6) . .
O29 W6 O19 92.5(7) . .
O29 W6 O21 91.5(7) . .
O29 W6 O9 159.0(7) . .
O29 W6 O14 86.4(6) . .
O19 W6 O21 158.9(6) . .
O19 W6 O9 85.6(6) . .
O19 W6 O14 73.0(6) . .
O21 W6 O9 83.3(6) . .
O21 W6 O14 86.6(6) . .
O9 W6 O14 73.0(6) . .
O20 W6 O29 103.5(7) . .
O20 W6 O19 100.9(7) . .
O20 W6 O21 98.3(7) . .
O20 W6 O9 97.4(7) . .
O20 W6 O14 168.8(6) . .
O25 W9 O12 85.9(6) . .
O25 W9 O27 159.0(6) . .
O25 W9 O13 84.6(6) . .
O25 W9 Na4 41.6(5) . .
O12 W9 O13 72.1(6) . .
O12 W9 Na4 48.4(5) . .
O27 W9 O12 85.0(6) . .
O27 W9 O13 74.6(6) . .
O27 W9 Na4 133.3(5) . .
O32 W9 O25 91.1(7) . .
O32 W9 O12 159.0(7) . .
O32 W9 O27 90.7(7) . .
O32 W9 O13 86.9(6) . .
O32 W9 Na4 132.7(5) . .
O13 W9 Na4 89.4(5) . .
O26 W9 O25 101.3(7) . .
O26 W9 O12 97.1(7) . .
O26 W9 O27 98.5(7) . .
O26 W9 O32 103.8(7) . .
O26 W9 O13 167.5(7) . .
O26 W9 Na4 88.0(6) . .
O25 W8 O11 84.7(6) . .
O25 W8 O23 158.6(6) . .
O25 W8 O15 86.1(6) . .
O25 W8 Na4 41.5(5) . .
O31 W8 O25 90.2(7) . .
O31 W8 O11 157.4(6) . .
O31 W8 O23 93.0(7) . .
O31 W8 O15 85.4(6) . .
O31 W8 Na4 131.7(5) . .
O11 W8 O15 72.3(6) . .
O11 W8 Na4 47.4(5) . .
O24 W8 O25 100.0(7) . .
O24 W8 O31 104.2(7) . .
O24 W8 O11 98.4(7) . .
O24 W8 O23 99.7(7) . .
O24 W8 O15 168.5(6) . .
O24 W8 Na4 87.7(6) . .
O23 W8 O11 84.2(6) . .
O23 W8 O15 73.1(6) . .
O23 W8 Na4 131.5(5) . .
O15 W8 Na4 90.6(4) . .
O7 W1 O12 88.8(7) . .
O7 W1 O6 160.3(7) . .
O7 W1 O13 75.1(6) . .
O7 W1 O4 88.9(6) . .
O7 W1 Na2 70.4(6) . .
O7 W1 Na4 136.1(5) . .
O7 W1 OW10 71.0(8) . 2_665
O12 W1 O6 90.1(6) . .
O12 W1 O13 74.7(6) . .
O12 W1 O4 158.2(6) . .
O12 W1 Na2 61.3(5) . .
O12 W1 Na4 47.3(5) . .
O6 W1 O13 85.6(6) . .
O6 W1 O4 84.7(6) . .
O6 W1 Na2 125.6(5) . .
O6 W1 Na4 45.9(5) . .
O13 W1 Na2 123.3(5) . .
O13 W1 Na4 89.4(4) . .
O4 W1 O13 83.7(6) . .
O4 W1 Na2 137.3(5) . .
O4 W1 Na4 130.6(5) . .
O1 W1 O7 99.0(7) . .
O1 W1 O12 101.1(7) . .
O1 W1 O6 100.5(7) . .
O1 W1 O13 172.7(6) . .
O1 W1 O4 100.7(6) . .
O1 W1 Na2 49.7(6) . .
O1 W1 Na4 92.0(5) . .
O1 W1 OW10 54.4(8) . 2_665
Na2 W1 Na4 85.9(4) . .
OW10 W1 O12 143.0(8) 2_665 .
OW10 W1 O6 119.1(8) 2_665 .
OW10 W1 O13 125.9(7) 2_665 .
OW10 W1 O4 55.2(7) 2_665 .
OW10 W1 Na2 82.4(7) 2_665 .
OW10 W1 Na4 143.3(6) 2_665 .
O10 W7 O15 73.1(6) . .
O30 W7 O10 159.1(7) . .
O30 W7 O21 92.9(7) . .
O30 W7 O23 92.4(7) . .
O30 W7 O15 86.1(6) . .
O21 W7 O10 84.1(7) . .
O21 W7 O23 159.5(7) . .
O21 W7 O15 87.0(6) . .
O22 W7 O10 99.4(7) . .
O22 W7 O30 101.5(7) . .
O22 W7 O21 99.9(7) . .
O22 W7 O23 98.5(7) . .
O22 W7 O15 169.4(6) . .
O23 W7 O10 83.9(7) . .
O23 W7 O15 73.6(6) . .
O7 W4 O13 72.4(6) . .
O17 W4 O7 83.7(6) . .
O17 W4 O27 158.7(7) . .
O17 W4 O13 83.6(6) . .
O17 W4 OW4 75(3) . 2_665
O27 W4 O7 85.8(6) . .
O27 W4 O13 75.6(6) . .
O27 W4 OW4 122(3) . 2_665
O33 W4 O7 157.9(7) . .
O33 W4 O17 91.7(7) . .
O33 W4 O27 91.2(7) . .
O33 W4 O13 85.6(7) . .
O33 W4 OW4 116(3) . 2_665
O16 W4 O7 98.1(7) . .
O16 W4 O17 101.1(8) . .
O16 W4 O27 98.7(8) . .
O16 W4 O33 103.9(8) . .
O16 W4 O13 169.1(7) . .
O16 W4 OW4 28(3) . 2_665
OW4 W4 O7 84(3) 2_665 .
OW4 W4 O13 150(3) 2_665 .
O5 W2 O14 84.8(6) . .
O9 W2 O5 88.1(7) . .
O9 W2 O8 89.5(7) . .
O9 W2 O4 157.9(6) . .
O9 W2 O14 74.0(6) . .
O8 W2 O5 157.5(7) . .
O8 W2 O14 73.0(6) . .
O4 W2 O5 84.9(6) . .
O4 W2 O8 89.1(7) . .
O4 W2 O14 84.5(6) . .
O2 W2 O5 103.3(7) . .
O2 W2 O9 100.5(7) . .
O2 W2 O8 99.2(7) . .
O2 W2 O4 101.4(7) . .
O2 W2 O14 170.2(6) . .
O19 W5 O8 84.1(6) . .
O19 W5 O14 73.9(6) . .
O17 W5 O19 157.2(6) . .
O17 W5 O8 84.3(7) . .
O17 W5 O14 84.0(6) . .
O28 W5 O19 92.3(7) . .
O28 W5 O17 91.7(7) . .
O28 W5 O8 159.4(7) . .
O28 W5 O14 85.9(6) . .
O18 W5 O19 99.9(7) . .
O18 W5 O17 100.8(7) . .
O18 W5 O28 104.6(8) . .
O18 W5 O8 96.0(7) . .
O18 W5 O14 168.2(7) . .
O8 W5 O14 73.6(6) . .
Ce6 Ce5 Ce4 60.17(3) . .
Ce1 Ce5 Ce4 59.30(3) . .
Ce1 Ce5 Ce6 90.27(4) . .
Ce3 Ce5 Ce4 88.36(4) . .
Ce3 Ce5 Ce6 59.15(3) . .
Ce3 Ce5 Ce1 59.81(3) . .
O28 Ce5 Ce4 116.3(4) . .
O28 Ce5 Ce6 82.0(4) . .
O28 Ce5 Ce1 172.2(4) . .
O28 Ce5 Ce3 115.1(4) . .
O28 Ce5 O33 70.5(6) . .
O28 Ce5 O46 115.0(6) . .
O28 Ce5 O36 76.5(6) . .
O28 Ce5 O35 142.5(6) . .
O28 Ce5 OW20 74.0(7) . .
O33 Ce5 Ce4 81.2(4) . .
O33 Ce5 Ce6 115.0(4) . .
O33 Ce5 Ce1 113.5(4) . .
O33 Ce5 Ce3 169.6(4) . .
O33 Ce5 O46 76.5(6) . .
O33 Ce5 O36 140.7(6) . .
O33 Ce5 O35 77.4(6) . .
O33 Ce5 OW20 113.9(7) . .
O46 Ce5 Ce4 111.7(4) . .
O46 Ce5 Ce6 162.6(4) . .
O46 Ce5 Ce1 72.7(4) . .
O46 Ce5 Ce3 107.2(4) . .
O46 Ce5 O36 138.6(6) . .
O46 Ce5 O35 74.4(6) . .
O46 Ce5 OW20 70.7(7) . .
O36 Ce5 Ce4 95.1(4) . .
O36 Ce5 Ce6 37.8(4) . .
O36 Ce5 Ce1 97.1(4) . .
O36 Ce5 Ce3 40.4(4) . .
O36 Ce5 OW20 75.5(6) . .
O35 Ce5 Ce4 37.7(4) . .
O35 Ce5 Ce6 94.7(4) . .
O35 Ce5 Ce1 38.2(4) . .
O35 Ce5 Ce3 94.1(4) . .
O35 Ce5 O36 121.9(5) . .
O35 Ce5 OW20 138.9(7) . .
O39 Ce5 Ce4 81.5(4) . .
O39 Ce5 Ce6 81.6(4) . .
O39 Ce5 Ce1 32.3(4) . .
O39 Ce5 Ce3 30.9(4) . .
O39 Ce5 O28 144.5(6) . .
O39 Ce5 O33 144.8(6) . .
O39 Ce5 O46 81.8(6) . .
O39 Ce5 O36 71.3(6) . .
O39 Ce5 O35 70.2(6) . .
O39 Ce5 OW20 83.8(7) . .
O34 Ce5 Ce4 31.1(5) . .
O34 Ce5 Ce6 30.7(5) . .
O34 Ce5 Ce1 79.2(5) . .
O34 Ce5 Ce3 77.9(5) . .
O34 Ce5 O28 94.1(6) . .
O34 Ce5 O33 93.2(6) . .
O34 Ce5 O46 142.7(6) . .
O34 Ce5 O36 68.1(6) . .
O34 Ce5 O35 68.3(6) . .
O34 Ce5 O39 87.4(6) . .
O34 Ce5 OW20 143.5(7) . .
OW20 Ce5 Ce4 164.5(5) . .
OW20 Ce5 Ce6 112.9(5) . .
OW20 Ce5 Ce1 109.0(5) . .
OW20 Ce5 Ce3 76.5(5) . .
Ce5 Ce4 Ce6 59.88(3) . .
Ce2 Ce4 Ce5 90.43(4) . .
Ce2 Ce4 Ce6 59.94(3) . .
Ce2 Ce4 Ce1 61.27(3) . .
Ce1 Ce4 Ce5 59.99(3) . .
Ce1 Ce4 Ce6 90.50(4) . .
O31 Ce4 Ce5 115.2(4) . .
O31 Ce4 Ce6 81.8(4) . .
O31 Ce4 Ce2 114.3(4) . .
O31 Ce4 Ce1 172.3(4) . .
O31 Ce4 O35 141.3(5) . .
O31 Ce4 O37 77.5(5) . .
O31 Ce4 O44 113.5(5) . .
O31 Ce4 O42 73.8(5) . .
O38 Ce4 Ce5 82.5(4) . .
O38 Ce4 Ce6 82.9(4) . .
O38 Ce4 Ce2 32.7(4) . .
O38 Ce4 Ce1 32.0(4) . .
O38 Ce4 O31 145.6(6) . .
O38 Ce4 O32 142.8(6) . .
O38 Ce4 O35 70.5(6) . .
O38 Ce4 O37 71.5(6) . .
O38 Ce4 O44 82.4(5) . .
O38 Ce4 O42 83.6(6) . .
O38 Ce4 O34 88.8(6) . .
O32 Ce4 Ce5 81.5(4) . .
O32 Ce4 Ce6 116.6(4) . .
O32 Ce4 Ce2 171.7(4) . .
O32 Ce4 Ce1 112.4(4) . .
O32 Ce4 O31 71.3(5) . .
O32 Ce4 O35 76.4(5) . .
O32 Ce4 O37 143.1(5) . .
O32 Ce4 O44 73.4(5) . .
O32 Ce4 O42 113.8(5) . .
O35 Ce4 Ce5 37.6(4) . .
O35 Ce4 Ce6 94.3(4) . .
O35 Ce4 Ce2 96.1(4) . .
O35 Ce4 Ce1 38.7(4) . .
O35 Ce4 O44 75.9(5) . .
O35 Ce4 O42 140.8(5) . .
O37 Ce4 Ce5 94.8(4) . .
O37 Ce4 Ce6 37.9(4) . .
O37 Ce4 Ce2 39.0(4) . .
O37 Ce4 Ce1 96.5(4) . .
O37 Ce4 O35 121.3(5) . .
O37 Ce4 O44 139.0(5) . .
O37 Ce4 O42 74.3(5) . .
O44 Ce4 Ce5 112.9(4) . .
O44 Ce4 Ce6 164.4(4) . .
O44 Ce4 Ce2 108.4(4) . .
O44 Ce4 Ce1 74.2(4) . .
O42 Ce4 Ce5 164.5(4) . .
O42 Ce4 Ce6 111.6(4) . .
O42 Ce4 Ce2 74.2(4) . .
O42 Ce4 Ce1 109.6(4) . .
O42 Ce4 O44 71.8(5) . .
O34 Ce4 Ce5 31.1(5) . .
O34 Ce4 Ce6 30.3(5) . .
O34 Ce4 Ce2 79.4(5) . .
O34 Ce4 Ce1 79.9(5) . .
O34 Ce4 O31 93.3(6) . .
O34 Ce4 O32 94.4(6) . .
O34 Ce4 O35 68.3(6) . .
O34 Ce4 O37 67.9(6) . .
O34 Ce4 O44 144.0(6) . .
O34 Ce4 O42 141.9(6) . .
Ce5 Ce6 Ce4 59.96(3) . .
Ce2 Ce6 Ce5 89.83(4) . .
Ce2 Ce6 Ce4 58.83(3) . .
Ce3 Ce6 Ce5 59.45(3) . .
Ce3 Ce6 Ce4 88.41(4) . .
Ce3 Ce6 Ce2 59.73(3) . .
O29 Ce6 Ce5 82.7(4) . .
O29 Ce6 Ce4 116.3(4) . .
O29 Ce6 Ce2 172.5(4) . .
O29 Ce6 Ce3 116.0(4) . .
O29 Ce6 O36 77.3(5) . .
O29 Ce6 O37 141.5(5) . .
O29 Ce6 O48 76.7(5) . .
O29 Ce6 O50 114.2(6) . .
O30 Ce6 Ce5 114.9(4) . .
O30 Ce6 Ce4 80.4(4) . .
O30 Ce6 Ce2 112.2(4) . .
O30 Ce6 Ce3 168.7(4) . .
O30 Ce6 O29 71.0(5) . .
O30 Ce6 O36 141.4(5) . .
O30 Ce6 O37 75.9(5) . .
O30 Ce6 O48 118.0(6) . .
O30 Ce6 O50 76.2(6) . .
O36 Ce6 Ce5 37.9(4) . .
O36 Ce6 Ce4 95.0(4) . .
O36 Ce6 Ce2 97.0(4) . .
O36 Ce6 Ce3 40.6(4) . .
O36 Ce6 O37 121.7(5) . .
O36 Ce6 O48 73.8(5) . .
O40 Ce6 Ce5 81.1(4) . .
O40 Ce6 Ce4 80.0(4) . .
O40 Ce6 Ce2 31.2(4) . .
O40 Ce6 Ce3 31.2(4) . .
O40 Ce6 O29 146.2(6) . .
O40 Ce6 O30 142.8(6) . .
O40 Ce6 O36 71.7(6) . .
O40 Ce6 O37 69.3(5) . .
O40 Ce6 O48 82.0(6) . .
O40 Ce6 O50 82.4(6) . .
O37 Ce6 Ce5 94.2(4) . .
O37 Ce6 Ce4 37.2(4) . .
O37 Ce6 Ce2 38.4(4) . .
O37 Ce6 Ce3 94.3(4) . .
O37 Ce6 O48 137.9(5) . .
O48 Ce6 Ce5 111.5(4) . .
O48 Ce6 Ce4 161.0(4) . .
O48 Ce6 Ce2 106.6(4) . .
O48 Ce6 Ce3 73.1(4) . .
O50 Ce6 Ce5 162.7(4) . .
O50 Ce6 Ce4 112.0(4) . .
O50 Ce6 Ce2 73.3(4) . .
O50 Ce6 Ce3 107.0(4) . .
O50 Ce6 O36 138.5(6) . .
O50 Ce6 O37 75.2(5) . .
O50 Ce6 O48 70.9(6) . .
O34 Ce6 Ce5 31.0(5) . .
O34 Ce6 Ce4 30.6(5) . .
O34 Ce6 Ce2 78.6(5) . .
O34 Ce6 Ce3 78.4(5) . .
O34 Ce6 O29 94.7(6) . .
O34 Ce6 O30 92.5(6) . .
O34 Ce6 O36 68.5(6) . .
O34 Ce6 O40 86.3(6) . .
O34 Ce6 O37 67.4(6) . .
O34 Ce6 O48 142.3(6) . .
O34 Ce6 O50 142.6(6) . .
Ce4 Ce2 Ce3 89.66(4) . .
O51 Ce2 Ce4 108.7(4) . .
O51 Ce2 Ce3 106.0(4) . .
O51 Ce2 O43 83.1(5) . .
O51 Ce2 O37 70.4(5) . .
O51 Ce2 O53 129.5(5) . .
O51 Ce2 O41 139.5(5) . .
O51 Ce2 O59 77.6(6) . .
O51 Ce2 OW19 65.3(5) . .
O51 Ce2 Na3 94.2(4) . 1_565
O38 Ce2 Ce4 32.0(4) . .
O38 Ce2 Ce3 81.7(4) . .
O38 Ce2 O51 140.7(6) . .
O38 Ce2 O43 80.0(5) . .
O38 Ce2 O37 70.6(5) . .
O38 Ce2 O53 77.8(5) . .
O38 Ce2 O41 68.2(6) . .
O38 Ce2 O59 138.5(6) . .
O38 Ce2 OW19 136.0(5) . .
O38 Ce2 Na3 96.7(4) . 1_565
O43 Ce2 Ce4 70.2(4) . .
O43 Ce2 Ce3 159.8(4) . .
O43 Ce2 OW19 67.6(5) . .
O43 Ce2 Na3 42.2(4) . 1_565
O40 Ce2 Ce4 82.9(4) . .
O40 Ce2 Ce3 30.2(4) . .
O40 Ce2 O51 80.4(6) . .
O40 Ce2 O38 91.4(6) . .
O40 Ce2 O43 141.8(6) . .
O40 Ce2 O37 70.9(6) . .
O40 Ce2 O53 142.6(6) . .
O40 Ce2 O41 69.3(6) . .
O40 Ce2 O59 78.2(6) . .
O40 Ce2 OW19 132.5(6) . .
O40 Ce2 Na3 171.8(5) . 1_565
O37 Ce2 Ce4 38.8(4) . .
O37 Ce2 Ce3 94.5(4) . .
O37 Ce2 O43 71.2(5) . .
O37 Ce2 O53 134.7(5) . .
O37 Ce2 O41 120.5(5) . .
O37 Ce2 O59 138.3(6) . .
O37 Ce2 OW19 121.6(5) . .
O37 Ce2 Na3 113.2(4) . 1_565
O53 Ce2 Ce4 103.2(4) . .
O53 Ce2 Ce3 112.4(4) . .
O53 Ce2 O43 72.1(5) . .
O53 Ce2 O41 73.4(5) . .
O53 Ce2 O59 86.5(6) . .
O53 Ce2 OW19 64.6(5) . .
O53 Ce2 Na3 39.3(4) . 1_565
O41 Ce2 Ce4 93.9(4) . .
O41 Ce2 Ce3 39.3(4) . .
O41 Ce2 O43 137.0(5) . .
O41 Ce2 O59 70.6(6) . .
O41 Ce2 OW19 117.9(5) . .
O41 Ce2 Na3 112.4(4) . 1_565
O59 Ce2 Ce4 158.7(4) . .
O59 Ce2 Ce3 69.1(4) . .
O59 Ce2 O43 131.1(5) . .
O59 Ce2 OW19 63.5(6) . .
O59 Ce2 Na3 94.7(4) . 1_565
OW19 Ce2 Ce4 137.8(4) . .
OW19 Ce2 Ce3 132.6(4) . .
OW19 Ce2 Na3 39.4(4) . 1_565
Na3 Ce2 Ce4 104.77(16) 1_565 .
Na3 Ce2 Ce3 150.08(15) 1_565 .
Ce3 Ce1 Ce4 88.96(4) . .
O38 Ce1 Ce4 31.2(4) . .
O38 Ce1 Ce3 81.3(4) . .
O38 Ce1 O35 69.8(5) . .
O38 Ce1 O47 141.1(6) . .
O38 Ce1 O52 77.7(5) . .
O38 Ce1 O45 77.8(6) . .
O38 Ce1 OW30 135.4(5) . .
O38 Ce1 O39 91.4(6) . .
O38 Ce1 O41 68.9(6) . .
O38 Ce1 O54 138.6(6) . .
O38 Ce1 Na1 95.8(4) . 1_565
O35 Ce1 Ce4 38.7(4) . .
O35 Ce1 Ce3 93.6(4) . .
O35 Ce1 O52 134.1(5) . .
O35 Ce1 O45 71.9(5) . .
O35 Ce1 OW30 121.8(5) . .
O35 Ce1 O54 138.3(6) . .
O35 Ce1 Na1 112.7(4) . 1_565
O47 Ce1 Ce4 109.9(4) . .
O47 Ce1 Ce3 106.5(4) . .
O47 Ce1 O35 71.7(6) . .
O47 Ce1 O52 128.8(6) . .
O47 Ce1 O45 85.5(6) . .
O47 Ce1 OW30 64.8(6) . .
O47 Ce1 O54 77.0(6) . .
O47 Ce1 Na1 93.9(5) . 1_565
O52 Ce1 Ce4 102.5(4) . .
O52 Ce1 Ce3 112.7(4) . .
O52 Ce1 O45 70.2(5) . .
O52 Ce1 OW30 64.5(5) . .
O52 Ce1 Na1 39.3(4) . 1_565
O45 Ce1 Ce4 69.1(4) . .
O45 Ce1 Ce3 157.7(4) . .
O45 Ce1 OW30 68.1(5) . .
O45 Ce1 Na1 41.0(4) . 1_565
OW30 Ce1 Ce4 137.2(4) . .
OW30 Ce1 Ce3 133.9(4) . .
OW30 Ce1 Na1 39.7(4) . 1_565
O39 Ce1 Ce4 82.7(4) . .
O39 Ce1 Ce3 30.7(4) . .
O39 Ce1 O35 70.0(6) . .
O39 Ce1 O47 80.5(6) . .
O39 Ce1 O52 143.4(6) . .
O39 Ce1 O45 141.8(6) . .
O39 Ce1 OW30 133.1(5) . .
O39 Ce1 O41 69.3(6) . .
O39 Ce1 O54 78.2(6) . .
O39 Ce1 Na1 172.8(5) . 1_565
O41 Ce1 Ce4 93.8(4) . .
O41 Ce1 Ce3 38.7(4) . .
O41 Ce1 O35 119.9(6) . .
O41 Ce1 O47 138.7(6) . .
O41 Ce1 O52 74.2(5) . .
O41 Ce1 O45 135.4(5) . .
O41 Ce1 OW30 118.3(5) . .
O41 Ce1 O54 69.9(6) . .
O41 Ce1 Na1 113.2(4) . 1_565
O54 Ce1 Ce4 158.3(5) . .
O54 Ce1 Ce3 69.4(5) . .
O54 Ce1 O52 87.2(6) . .
O54 Ce1 O45 132.6(6) . .
O54 Ce1 OW30 64.5(6) . .
O54 Ce1 Na1 96.2(5) . 1_565
Na1 Ce1 Ce4 103.63(17) 1_565 .
Na1 Ce1 Ce3 150.88(15) 1_565 .
Ce6 Ce3 Ce5 61.40(3) . .
Ce6 Ce3 Ce2 60.76(3) . .
Ce2 Ce3 Ce5 91.55(4) . .
O36 Ce3 Ce5 39.5(4) . .
O36 Ce3 Ce6 39.6(4) . .
O36 Ce3 Ce2 97.1(4) . .
O36 Ce3 Na5 118.6(4) . .
O40 Ce3 Ce5 84.1(4) . .
O40 Ce3 Ce6 32.9(4) . .
O40 Ce3 Ce2 30.8(4) . .
O40 Ce3 O36 72.3(6) . .
O40 Ce3 O39 93.7(6) . .
O40 Ce3 O41 70.2(6) . .
O40 Ce3 O55 142.1(6) . .
O40 Ce3 O58 84.6(6) . .
O40 Ce3 O49 80.3(6) . .
O40 Ce3 O56 145.1(7) . .
O40 Ce3 Na5 101.7(5) . .
O39 Ce3 Ce5 32.2(4) . .
O39 Ce3 Ce6 84.7(4) . .
O39 Ce3 Ce2 84.3(4) . .
O39 Ce3 O36 71.6(6) . .
O39 Ce3 O41 70.3(6) . .
O39 Ce3 O55 83.8(6) . .
O39 Ce3 O58 140.6(6) . .
O39 Ce3 O49 146.2(6) . .
O39 Ce3 O56 90.8(6) . .
O39 Ce3 Na5 163.5(5) . .
O41 Ce3 Ce5 95.7(4) . .
O41 Ce3 Ce6 96.8(4) . .
O41 Ce3 Ce2 39.6(4) . .
O41 Ce3 O36 123.5(5) . .
O41 Ce3 O49 135.4(6) . .
O41 Ce3 O56 142.7(6) . .
O41 Ce3 Na5 109.3(5) . .
O55 Ce3 Ce5 110.1(4) . .
O55 Ce3 Ce6 166.9(4) . .
O55 Ce3 Ce2 111.7(4) . .
O55 Ce3 O36 140.0(6) . .
O55 Ce3 O41 73.4(6) . .
O55 Ce3 O49 120.8(7) . .
O55 Ce3 O56 72.8(6) . .
O55 Ce3 Na5 80.4(5) . .
O58 Ce3 Ce5 165.7(4) . .
O58 Ce3 Ce6 111.5(5) . .
O58 Ce3 Ce2 74.3(4) . .
O58 Ce3 O36 142.6(6) . .
O58 Ce3 O41 72.1(6) . .
O58 Ce3 O55 74.3(6) . .
O58 Ce3 O49 72.4(7) . .
O58 Ce3 O56 112.6(7) . .
O58 Ce3 Na5 37.5(5) . .
O49 Ce3 Ce5 114.1(5) . .
O49 Ce3 Ce6 72.3(5) . .
O49 Ce3 Ce2 104.4(5) . .
O49 Ce3 O36 74.9(6) . .
O49 Ce3 Na5 44.6(5) . .
O56 Ce3 Ce5 81.6(5) . .
O56 Ce3 Ce6 113.7(5) . .
O56 Ce3 Ce2 172.9(5) . .
O56 Ce3 O36 76.4(6) . .
O56 Ce3 O49 76.9(7) . .
O56 Ce3 Na5 80.0(5) . .
Na5 Ce3 Ce5 154.8(2) . .
Na5 Ce3 Ce6 111.5(3) . .
Na5 Ce3 Ce2 106.0(2) . .
O13 As1 O14 98.8(7) . .
O13 As1 O15 99.5(7) . .
O14 As1 O15 101.2(7) . .
W1 O7 W4 120.3(8) . .
W3 O10 W7 119.4(9) . .
W6 O29 Ce6 160.9(9) . .
W9 O25 W8 144.5(8) . .
W9 O25 Na4 106.5(7) . .
W8 O25 Na4 106.6(7) . .
W8 O31 Ce4 161.0(9) . .
W3 O11 W8 121.4(8) . .
W3 O11 Na4 102.5(7) . .
W8 O11 Na4 97.8(7) . .
W6 O19 W5 120.1(8) . .
W2 O5 W3 153.1(9) . .
W9 O12 Na4 96.9(6) . .
W1 O12 W9 121.4(8) . .
W1 O12 Na4 100.6(7) . .
W7 O30 Ce6 159.1(9) . .
W5 O17 W4 142.6(9) . .
W5 O28 Ce5 160.3(9) . .
W4 O27 W9 119.3(8) . .
Ce2 O51 Na6 121.1(7) . .
C5 O51 Ce2 139.6(15) . .
C5 O51 Na6 98.0(14) . .
W7 O21 W6 141.2(9) . .
W4 O33 Ce5 161.2(9) . .
Ce4 O38 Ce2 115.3(7) . .
Ce4 O38 Ce1 116.8(7) . .
Ce1 O38 Ce2 117.7(7) . .
W2 O9 W6 121.7(8) . .
Ce2 O43 Na3 95.9(6) . 1_565
C1 O43 Ce2 136.3(14) . .
C1 O43 Na3 119.4(14) . 1_565
OW4 O16 W4 90(6) 2_665 .
C3 O46 Ce5 133.8(16) . .
W9 O32 Ce4 158.8(9) . .
W8 O23 W7 120.0(8) . .
W3 O6 W1 150.3(9) . .
W3 O6 Na4 102.6(7) . .
W1 O6 Na4 101.3(7) . .
Ce5 O36 Ce3 100.1(6) . .
Ce6 O36 Ce5 104.3(6) . .
Ce6 O36 Ce3 99.8(6) . .
W1 O13 W9 91.8(6) . .
W1 O13 W4 92.1(6) . .
W4 O13 W9 90.3(6) . .
As1 O13 W9 117.8(8) . .
As1 O13 W1 135.4(9) . .
As1 O13 W4 118.3(8) . .
W2 O8 W5 121.0(8) . .
W2 O4 W1 151.9(8) . .
OW10 O4 W1 60.2(8) 2_665 .
OW10 O4 W2 145.7(11) 2_665 .
Ce2 O40 Ce6 116.5(7) . .
Ce3 O40 Ce6 115.9(7) . .
Ce3 O40 Ce2 119.0(7) . .
Ce5 O35 Ce4 104.7(6) . .
Ce5 O35 Ce1 103.7(6) . .
Ce4 O35 Ce1 102.5(6) . .
W6 O14 W2 91.3(5) . .
W5 O14 W6 92.7(5) . .
W5 O14 W2 92.4(5) . .
As1 O14 W6 118.8(7) . .
As1 O14 W2 131.1(7) . .
As1 O14 W5 120.9(7) . .
W8 O15 W3 92.4(5) . .
W7 O15 W3 92.9(5) . .
W7 O15 W8 92.7(5) . .
As1 O15 W3 132.2(7) . .
As1 O15 W8 118.3(7) . .
As1 O15 W7 119.0(7) . .
Ce4 O37 Ce6 104.9(6) . .
Ce4 O37 Ce2 102.2(6) . .
Ce4 O37 Na6 118.7(7) . 2_676
Ce6 O37 Na6 108.5(6) . 2_676
Ce2 O37 Ce6 102.7(6) . .
Ce2 O37 Na6 118.1(7) . 2_676
C3 O47 Ce1 137.6(17) . .
C6 O52 Ce1 135.3(15) . .
C6 O52 Na1 117.2(15) . 1_565
Na1 O52 Ce1 100.3(6) 1_565 .
C2 O44 Ce4 130.8(15) . .
C2 O45 Ce1 136.8(17) . .
C2 O45 Na1 119.0(16) . 1_565
Na1 O45 Ce1 97.2(6) 1_565 .
C6 O53 Ce2 136.1(15) . .
C6 O53 Na3 116.7(14) . 1_565
Na3 O53 Ce2 99.7(6) 1_565 .
W1 O1 Na1 159.0(9) . .
W1 O1 Na2 101.6(7) . .
Na1 O1 Na2 97.3(7) . .
OW10 O1 W1 68.4(9) 2_665 .
OW10 O1 Na1 95.1(10) 2_665 .
OW10 O1 Na2 115.7(11) 2_665 .
C1 O42 Ce4 131.5(15) . .
C4 O48 Ce6 131.7(18) . .
Na1 OW30 Ce1 95.7(6) 1_565 .
C5 O50 Ce6 131.9(16) . .
Ce5 O39 Ce1 115.6(7) . .
Ce3 O39 Ce5 116.9(7) . .
Ce3 O39 Ce1 117.2(7) . .
Ce1 O41 Ce2 105.0(6) . .
Ce1 O41 Ce3 103.0(6) . .
Ce3 O41 Ce2 101.2(6) . .
W3 O3 Na3 154.0(10) . .
C7 O55 Ce3 130.3(17) . .
C9 O59 Ce2 136.4(18) . .
C7 O54 Ce1 139.5(18) . .
Ce4 O34 Ce5 117.8(8) . .
Ce6 O34 Ce5 118.4(8) . .
Ce6 O34 Ce4 119.1(8) . .
C9 O58 Ce3 131.0(18) . .
C9 O58 Na5 116.3(18) . .
Na5 O58 Ce3 103.5(8) . .
Ce3 O49 Na5 93.4(8) . .
C4 O49 Ce3 134(2) . .
C4 O49 Na5 127(2) . .
C8 O56 Ce3 123(2) . .
O51 C5 O50 126(2) . .
O51 C5 Na6 87.9(14) . 2_676
O50 C5 Na6 86.8(14) . 2_676
Ce2 OW19 Na6 116.3(7) . .
Na3 OW19 Ce2 95.2(6) 1_565 .
Na3 OW19 Na6 133.3(8) 1_565 .
O45 C2 O44 129(2) . .
O46 C3 O47 125(2) . .
O42 C1 O43 128(2) . .
O49 C4 O48 129(3) . .
O52 C6 O53 126(2) . .
O54 C7 O55 126(3) . .
O58 C9 O59 128(3) . .
Ce1 Na1 Na2 151.4(4) 1_545 .
O52 Na1 Ce1 40.3(4) 1_545 1_545
O52 Na1 O45 71.7(6) 1_545 1_545
O52 Na1 Na2 129.7(6) 1_545 .
O52 Na1 OW10 67.3(6) 1_545 2_665
O45 Na1 Ce1 41.8(4) 1_545 1_545
O45 Na1 Na2 158.3(6) 1_545 .
O45 Na1 OW10 132.0(7) 1_545 2_665
O1 Na1 Ce1 119.3(5) . 1_545
O1 Na1 O52 85.1(6) . 1_545
O1 Na1 O45 156.6(7) . 1_545
O1 Na1 OW30 102.9(7) . 1_545
O1 Na1 Na2 45.1(5) . .
O1 Na1 OW1 82.0(9) . .
O1 Na1 OW10 33.5(5) . 2_665
OW30 Na1 Ce1 44.7(4) 1_545 1_545
OW30 Na1 O52 69.1(6) 1_545 1_545
OW30 Na1 O45 72.7(6) 1_545 1_545
OW30 Na1 Na2 109.4(6) 1_545 .
OW30 Na1 OW1 174.4(9) 1_545 .
OW30 Na1 OW10 70.1(6) 1_545 2_665
OW2 Na1 Ce1 127.2(6) . 1_545
OW2 Na1 O52 153.0(8) . 1_545
OW2 Na1 O45 115.1(7) . 1_545
OW2 Na1 O1 87.2(7) . .
OW2 Na1 OW30 87.6(7) . 1_545
OW2 Na1 Na2 44.9(6) . .
OW2 Na1 OW1 95.3(9) . .
OW2 Na1 OW10 92.6(7) . 2_665
OW1 Na1 Ce1 130.6(8) . 1_545
OW1 Na1 O52 109.2(9) . 1_545
OW1 Na1 O45 101.7(9) . 1_545
OW1 Na1 Na2 75.9(8) . .
OW1 Na1 OW10 114.4(9) . 2_665
OW10 Na1 Ce1 90.2(5) 2_665 1_545
OW10 Na1 Na2 65.7(5) 2_665 .
O43 Na3 Ce2 42.0(4) 1_545 1_545
O43 Na3 Na5 115.4(5) 1_545 1_445
O53 Na3 Ce2 40.9(4) 1_545 1_545
O53 Na3 O43 73.2(6) 1_545 1_545
O53 Na3 Na5 155.9(6) 1_545 1_445
O3 Na3 Ce2 124.3(5) . 1_545
O3 Na3 O43 161.1(7) . 1_545
O3 Na3 O53 88.7(6) . 1_545
O3 Na3 OW19 107.5(7) . 1_545
O3 Na3 Na5 79.3(6) . 1_445
O3 Na3 O57 88.7(8) . 1_445
OW19 Na3 Ce2 45.4(4) 1_545 1_545
OW19 Na3 O43 72.0(6) 1_545 1_545
OW19 Na3 O53 70.4(6) 1_545 1_545
OW19 Na3 Na5 133.1(6) 1_545 1_445
OW19 Na3 O57 163.8(9) 1_545 1_445
OW12 Na3 Ce2 128.4(7) . 1_545
OW12 Na3 O43 111.2(8) . 1_545
OW12 Na3 O53 157.5(8) . 1_545
OW12 Na3 O3 87.5(8) . .
OW12 Na3 OW19 89.7(8) . 1_545
OW12 Na3 Na5 43.6(6) . 1_445
OW12 Na3 O57 91.1(9) . 1_445
Na5 Na3 Ce2 156.4(4) 1_445 1_545
O57 Na3 Ce2 124.8(7) 1_445 1_545
O57 Na3 O43 92.7(8) 1_445 1_545
O57 Na3 O53 110.9(8) 1_445 1_545
O57 Na3 Na5 48.7(7) 1_445 1_445
OW11 Na3 Ce2 91.0(18) . 1_545
OW11 Na3 O43 66.3(18) . 1_545
OW11 Na3 O53 131.9(19) . 1_545
OW11 Na3 O3 132.2(19) . .
OW11 Na3 OW19 73.2(19) . 1_545
OW11 Na3 OW12 45.0(19) . .
OW11 Na3 Na5 69.4(18) . 1_445
OW11 Na3 O57 96.2(19) . 1_445
W1 Na2 Na1 66.0(3) . .
O1 Na2 W1 28.7(4) . .
O1 Na2 Na1 37.6(4) . .
OW2 Na2 W1 99.1(6) . .
OW2 Na2 O1 72.9(6) . .
OW2 Na2 Na1 37.5(5) . .
OW5 Na2 W1 91.9(11) . .
OW5 Na2 O1 115.1(12) . .
OW5 Na2 Na1 134.9(11) . .
OW5 Na2 OW2 120.3(12) . .
OW5 Na2 OW3 78.6(17) . .
OW5 Na2 OW4 54(2) . .
OW3 Na2 W1 147.8(15) . .
OW3 Na2 O1 161.3(16) . .
OW3 Na2 Na1 139.7(15) . .
OW3 Na2 OW2 112.3(16) . .
OW3 Na2 OW4 116(3) . .
OW4 Na2 W1 80(2) . .
OW4 Na2 O1 83(2) . .
OW4 Na2 Na1 83(2) . .
OW4 Na2 OW2 70(2) . .
Na1 OW2 Na2 97.6(8) . .
Na5 OW12 Na3 91.6(9) 1_445 .
OW11 OW12 Na3 45.9(19) . .
OW11 OW12 Na5 105(2) . 1_445
OW9 OW6 OW5 165.0(16) . .
OW8 OW6 OW9 55.3(15) . .
OW8 OW6 OW5 125.5(19) . .
OW23 OW24 OW21 68.1(17) . 1_565
W9 Na4 W3 91.5(3) . .
W9 Na4 W8 63.2(2) . .
W9 Na4 W1 58.1(2) . .
W8 Na4 W3 57.9(2) . .
W8 Na4 W1 91.3(3) . .
W1 Na4 W3 63.7(2) . .
O25 Na4 W3 76.1(5) . .
O25 Na4 W9 31.8(4) . .
O25 Na4 W8 31.8(4) . .
O25 Na4 W1 76.1(5) . .
O25 Na4 O11 63.8(6) . .
O25 Na4 O12 63.8(6) . .
O25 Na4 O6 79.1(6) . .
O25 Na4 OW15 99.9(11) . .
O11 Na4 W3 31.5(4) . .
O11 Na4 W9 91.5(5) . .
O11 Na4 W8 34.8(4) . .
O11 Na4 W1 89.9(5) . .
O11 Na4 O12 108.0(7) . .
O12 Na4 W3 90.5(5) . .
O12 Na4 W9 34.7(4) . .
O12 Na4 W8 91.6(5) . .
O12 Na4 W1 32.1(4) . .
O6 Na4 W3 31.8(4) . .
O6 Na4 W9 77.7(5) . .
O6 Na4 W8 77.0(5) . .
O6 Na4 W1 32.7(4) . .
O6 Na4 O11 61.5(6) . .
O6 Na4 O12 63.0(6) . .
OW14 Na4 W3 81.7(7) . .
OW14 Na4 W9 145.8(8) . .
OW14 Na4 W8 134.0(8) . .
OW14 Na4 W1 89.3(7) . .
OW14 Na4 O25 157.1(10) . .
OW14 Na4 O11 99.2(9) . .
OW14 Na4 O12 111.5(8) . .
OW14 Na4 O6 79.1(8) . .
OW14 Na4 OW13 93.7(10) . .
OW14 Na4 OW15 101.4(12) . .
OW13 Na4 W3 101.2(8) . .
OW13 Na4 W9 120.5(8) . .
OW13 Na4 W8 75.4(7) . .
OW13 Na4 W1 164.0(8) . .
OW13 Na4 O25 95.9(8) . .
OW13 Na4 O11 74.1(8) . .
OW13 Na4 O12 153.6(9) . .
OW13 Na4 O6 132.9(9) . .
OW13 Na4 OW15 86.6(12) . .
OW15 Na4 W3 171.5(11) . .
OW15 Na4 W9 81.5(10) . .
OW15 Na4 W8 121.8(11) . .
OW15 Na4 W1 108.2(10) . .
OW15 Na4 O11 152.6(12) . .
OW15 Na4 O12 80.9(11) . .
OW15 Na4 O6 140.5(12) . .
O51 Na6 C5 70.0(7) . 2_676
O37 Na6 O51 118.3(9) 2_676 .
O37 Na6 C5 63.6(6) 2_676 2_676
O37 Na6 OW19 134.7(7) 2_676 .
OW19 Na6 O51 55.4(5) . .
OW19 Na6 C5 74.1(7) . 2_676
O58 Na5 Ce3 38.9(5) . .
O58 Na5 O49 71.3(8) . .
O58 Na5 Na3 141.2(8) . 1_665
O58 Na5 OW16 86.5(9) . .
O58 Na5 OW18 84.3(9) . .
O58 Na5 O57 96.5(9) . .
O58 Na5 OW17 115.2(10) . .
O49 Na5 Ce3 42.0(5) . .
O49 Na5 Na3 95.5(6) . 1_665
O49 Na5 OW17 173.4(11) . .
Na3 Na5 Ce3 108.0(4) 1_665 .
OW12 Na5 Ce3 142.1(8) 1_665 .
OW12 Na5 O58 172.8(11) 1_665 .
OW12 Na5 O49 105.9(9) 1_665 .
OW12 Na5 Na3 44.8(6) 1_665 1_665
OW12 Na5 OW16 86.9(10) 1_665 .
OW12 Na5 OW18 99.5(10) 1_665 .
OW12 Na5 O57 88.8(9) 1_665 .
OW12 Na5 OW17 67.8(10) 1_665 .
OW16 Na5 Ce3 108.4(8) . .
OW16 Na5 O49 90.2(9) . .
OW16 Na5 Na3 131.0(8) . 1_665
OW16 Na5 O57 159.5(11) . .
OW16 Na5 OW17 91.4(10) . .
OW18 Na5 Ce3 111.7(8) . .
OW18 Na5 O49 153.6(10) . .
OW18 Na5 Na3 97.4(8) . 1_665
OW18 Na5 OW16 98.5(10) . .
OW18 Na5 O57 101.9(10) . .
OW18 Na5 OW17 32.1(10) . .
O57 Na5 Ce3 64.7(6) . .
O57 Na5 O49 71.8(8) . .
O57 Na5 Na3 45.0(6) . 1_665
O57 Na5 OW17 105.4(11) . .
OW17 Na5 Ce3 142.7(9) . .
OW17 Na5 Na3 78.6(8) . 1_665
OW8 OW9 OW6 52.7(15) . .
OW24 OW23 OW21 60.0(16) . 1_565
Na2 OW5 OW6 172.2(19) . .
OW6 OW8 OW9 72.0(18) . .
OW7 OW8 OW6 116(3) . .
OW7 OW8 OW9 167(3) . .
OW21 OW22 OW17 176(2) . 2_776
OW17 OW18 Na5 84.7(18) . .
Na3 O57 Na5 86.3(9) 1_665 .
C8 O57 Na3 120(2) . 1_665
C8 O57 Na5 143(2) . .
O56 C8 O57 125(3) . .
OW12 OW11 Na3 89(3) . .
OW22 OW17 Na5 155(2) 2_776 .
OW18 OW17 Na5 63.2(16) . .
OW18 OW17 OW22 124(2) . 2_776
W1 OW10 Na1 107.4(8) 2_665 2_665
O4 OW10 W1 64.6(8) 2_665 2_665
O4 OW10 Na1 132.8(11) 2_665 2_665
O1 OW10 W1 57.1(8) 2_665 2_665
O1 OW10 O4 110.8(13) 2_665 2_665
O1 OW10 Na1 51.3(8) 2_665 2_665
OW24 OW21 OW23 51.9(14) 1_545 1_545
OW24 OW21 OW22 124(3) 1_545 .
OW22 OW21 OW23 170(3) . 1_545
W4 OW4 Na2 143(5) 2_665 .
O16 OW4 W4 62(6) 2_665 2_665
O16 OW4 Na2 121(8) 2_665 .

loop_
_geom_bond_atom_site_label_1
_geom_bond_atom_site_label_2
_geom_bond_distance
_geom_bond_site_symmetry_2
W3 O10 1.875(17) .
W3 O11 1.889(15) .
W3 O5 1.922(16) .
W3 O6 1.910(16) .
W3 O15 2.376(15) .
W3 O3 1.713(17) .
W3 Na4 3.533(15) .
W6 O29 1.785(15) .
W6 O19 1.944(15) .
W6 O21 1.961(15) .
W6 O9 2.027(15) .
W6 O20 1.724(16) .
W6 O14 2.356(14) .
W9 O25 1.925(15) .
W9 O12 2.007(15) .
W9 O27 1.954(16) .
W9 O32 1.806(16) .
W9 O13 2.396(17) .
W9 O26 1.744(17) .
W9 Na4 3.499(13) .
W8 O25 1.931(15) .
W8 O31 1.774(15) .
W8 O11 2.020(15) .
W8 O24 1.726(16) .
W8 O23 1.933(16) .
W8 O15 2.350(14) .
W8 Na4 3.506(13) .
W1 O7 1.876(16) .
W1 O12 1.907(15) .
W1 O6 1.945(16) .
W1 O13 2.356(17) .
W1 O4 1.972(15) .
W1 O1 1.711(15) .
W1 Na2 3.492(16) .
W1 Na4 3.526(14) .
W1 OW10 1.89(2) 2_665
W7 O10 2.058(17) .
W7 O30 1.838(16) .
W7 O21 1.921(15) .
W7 O22 1.729(15) .
W7 O23 1.959(16) .
W7 O15 2.309(15) .
W4 O7 2.035(16) .
W4 O17 1.941(16) .
W4 O27 1.951(16) .
W4 O33 1.795(16) .
W4 O16 1.745(17) .
W4 O13 2.357(17) .
W4 OW4 1.98(10) 2_665
W2 O5 1.919(16) .
W2 O9 1.880(15) .
W2 O8 1.903(16) .
W2 O4 1.889(15) .
W2 O14 2.417(14) .
W2 O2 1.717(16) .
W5 O19 1.952(16) .
W5 O17 1.932(16) .
W5 O28 1.820(16) .
W5 O18 1.701(16) .
W5 O8 2.017(16) .
W5 O14 2.309(14) .
Ce5 Ce4 3.8397(18) .
Ce5 Ce6 3.8365(19) .
Ce5 Ce1 3.8127(17) .
Ce5 Ce3 3.7631(18) .
Ce5 O28 2.305(17) .
Ce5 O33 2.310(16) .
Ce5 O46 2.412(17) .
Ce5 O36 2.431(16) .
Ce5 O35 2.422(16) .
Ce5 O39 2.248(16) .
Ce5 O34 2.243(18) .
Ce5 OW20 2.49(2) .
Ce4 Ce6 3.8478(19) .
Ce4 Ce2 3.7559(18) .
Ce4 Ce1 3.7859(18) .
Ce4 O31 2.324(15) .
Ce4 O38 2.200(16) .
Ce4 O32 2.318(16) .
Ce4 O35 2.427(16) .
Ce4 O37 2.408(16) .
Ce4 O44 2.452(15) .
Ce4 O42 2.439(16) .
Ce4 O34 2.240(18) .
Ce6 Ce2 3.7990(18) .
Ce6 Ce3 3.7516(18) .
Ce6 O29 2.339(15) .
Ce6 O30 2.297(16) .
Ce6 O36 2.427(16) .
Ce6 O40 2.265(16) .
Ce6 O37 2.447(15) .
Ce6 O48 2.462(17) .
Ce6 O50 2.408(17) .
Ce6 O34 2.224(18) .
Ce2 Ce3 3.7603(19) .
Ce2 O51 2.418(16) .
Ce2 O38 2.245(16) .
Ce2 O43 2.468(15) .
Ce2 O40 2.202(16) .
Ce2 O37 2.418(16) .
Ce2 O53 2.440(16) .
Ce2 O41 2.443(16) .
Ce2 O59 2.449(18) .
Ce2 OW19 2.623(17) .
Ce2 Na3 3.671(10) 1_565
Ce1 Ce3 3.7771(19) .
Ce1 O38 2.245(16) .
Ce1 O35 2.427(16) .
Ce1 O47 2.409(18) .
Ce1 O52 2.463(16) .
Ce1 O45 2.516(17) .
Ce1 OW30 2.644(16) .
Ce1 O39 2.258(16) .
Ce1 O41 2.400(17) .
Ce1 O54 2.439(19) .
Ce1 Na1 3.744(10) 1_565
Ce3 O36 2.479(16) .
Ce3 O40 2.162(16) .
Ce3 O39 2.167(17) .
Ce3 O41 2.425(16) .
Ce3 O55 2.418(18) .
Ce3 O58 2.388(19) .
Ce3 O49 2.48(2) .
Ce3 O56 2.43(2) .
Ce3 Na5 3.693(14) .
As1 O13 1.730(17) .
As1 O14 1.747(14) .
As1 O15 1.755(15) .
O25 Na4 2.43(2) .
O11 Na4 2.60(2) .
O12 Na4 2.63(2) .
O51 C5 1.25(3) .
O51 Na6 2.96(3) .
O43 C1 1.27(3) .
O43 Na3 2.478(18) 1_565
O16 OW4 0.94(10) 2_665
O46 C3 1.28(3) .
O6 Na4 2.58(2) .
O4 OW10 1.79(2) 2_665
O37 Na6 2.78(2) 2_676
O47 C3 1.30(3) .
O52 C6 1.26(3) .
O52 Na1 2.411(19) 1_565
O44 C2 1.24(3) .
O45 C2 1.22(3) .
O45 Na1 2.476(19) 1_565
O53 C6 1.29(3) .
O53 Na3 2.361(18) 1_565
O1 Na1 2.341(17) .
O1 Na2 2.72(2) .
O1 OW10 1.66(2) 2_665
O42 C1 1.25(3) .
O48 C4 1.31(3) .
OW30 Na1 2.401(19) 1_565
O50 C5 1.28(3) .
O3 Na3 2.331(19) .
O55 C7 1.31(3) .
O59 C9 1.25(3) .
O54 C7 1.25(3) .
O58 C9 1.25(3) .
O58 Na5 2.31(2) .
O49 C4 1.23(4) .
O49 Na5 2.60(3) .
O56 C8 1.25(4) .
C5 Na6 3.12(3) 2_676
OW19 Na3 2.34(2) 1_565
OW19 Na6 2.90(2) .
Na1 Ce1 3.744(10) 1_545
Na1 O52 2.411(19) 1_545
Na1 O45 2.476(19) 1_545
Na1 OW30 2.401(19) 1_545
Na1 Na2 3.807(19) .
Na1 OW2 2.34(2) .
Na1 OW1 2.40(3) .
Na1 OW10 2.99(2) 2_665
Na3 Ce2 3.671(10) 1_545
Na3 O43 2.478(18) 1_545
Na3 O53 2.361(18) 1_545
Na3 OW19 2.34(2) 1_545
Na3 OW12 2.33(2) .
Na3 Na5 3.304(18) 1_445
Na3 O57 2.34(3) 1_445
Na3 OW11 1.67(5) .
Na2 OW2 2.71(2) .
Na2 OW5 1.64(3) .
Na2 OW3 2.11(5) .
Na2 OW4 2.58(10) .
OW12 Na5 2.28(3) 1_445
OW12 OW11 1.65(6) .
OW6 OW9 1.70(3) .
OW6 OW5 1.70(3) .
OW6 OW8 1.42(3) .
OW24 OW23 1.40(2) .
OW24 OW21 1.54(4) 1_565
Na4 OW14 2.35(3) .
Na4 OW13 2.39(3) .
Na4 OW15 2.44(4) .
Na6 O37 2.78(2) 2_676
Na6 C5 3.12(3) 2_676
Na5 Na3 3.304(18) 1_665
Na5 OW12 2.28(3) 1_665
Na5 OW16 2.44(3) .
Na5 OW18 2.34(3) .
Na5 O57 2.49(3) .
Na5 OW17 2.61(3) .
OW26 OW25 1.30(5) .
OW28 OW29 1.25(4) .
OW9 OW8 1.47(4) .
OW23 OW21 1.65(4) 1_565
OW8 OW7 1.28(4) .
OW22 OW17 1.69(4) 2_776
OW22 OW21 1.64(4) .
OW18 OW17 1.39(4) .
O57 Na3 2.34(3) 1_665
O57 C8 1.28(4) .
OW17 OW22 1.69(4) 2_776
OW10 W1 1.894(19) 2_665
OW10 O4 1.79(2) 2_665
OW10 O1 1.66(2) 2_665
OW10 Na1 2.99(2) 2_665
OW21 OW24 1.54(4) 1_545
OW21 OW23 1.65(4) 1_545
OW4 W4 1.98(10) 2_665
OW4 O16 0.94(10) 2_665

loop_
_platon_squeeze_void_nr
_platon_squeeze_void_average_x
_platon_squeeze_void_average_y
_platon_squeeze_void_average_z
_platon_squeeze_void_volume
_platon_squeeze_void_count_electrons
_platon_squeeze_void_content
1 0.000 0.000 0.000 129 71 ' '
2 0.000 0.500 0.500 38 23 ' '
3 0.164 0.810 0.436 20 11 ' '
4 0.836 0.190 0.564 20 11 ' '
